data_4309238
loop_
_publ_author_name
'Victor Wee Lin Ng'
'Seah Ling Kuan'
'Weng Kee Leong'
'Lip Lin Koh'
'Geok Kheng Tan'
'Lai Yoong Goh'
'Richard D. Webster'

_publ_section_title
;
Heterocyclic Thionates as a New Class of Bridging Ligands in Oxo-Centered
Triangular Cyclopentadienylchromium(III) Complexes
;
_journal_name_full 'Inorganic Chemistry'
_journal_page_first 5229
_journal_page_last 5240
_journal_paper_doi 10.1021/ic048287e
_journal_volume 44
_journal_year 2005
_chemical_formula_sum 'C26 H24 B Cr2 F4 N9 O S2'
_chemical_formula_weight 733.47
_chemical_name_systematic
; 
 ? 
;
_space_group_IT_number 2
_symmetry_cell_setting triclinic
_symmetry_space_group_name_Hall '-P 1'
_symmetry_space_group_name_H-M 'P -1'
_atom_sites_solution_hydrogens geom
_atom_sites_solution_primary direct
_atom_sites_solution_secondary difmap
_audit_creation_method SHELXL-97
_cell_angle_alpha 82.378(3)
_cell_angle_beta 84.912(3)
_cell_angle_gamma 77.518(3)
_cell_formula_units_Z 2
_cell_length_a 9.4536(14)
_cell_length_b 10.9489(17)
_cell_length_c 16.161(3)
_cell_measurement_reflns_used 4295
_cell_measurement_temperature 223(2)
_cell_measurement_theta_max 26.93
_cell_measurement_theta_min 2.18
_cell_volume 1615.7(5)
_computing_cell_refinement 'Bruker SMART'
_computing_data_collection 'Bruker SMART'
_computing_data_reduction 'Bruker SAINT'
_computing_molecular_graphics 'Bruker SHELXTL'
_computing_publication_material 'Bruker SHELXTL'
_computing_structure_refinement 'SHELXL-97 (Sheldrick, 1997)'
_computing_structure_solution 'SHELXS-97 (Sheldrick, 1990)'
_diffrn_ambient_temperature 223(2)
_diffrn_measured_fraction_theta_full 0.981
_diffrn_measured_fraction_theta_max 0.981
_diffrn_measurement_device_type 'CCD area detector'
_diffrn_measurement_method 'phi and omega scans'
_diffrn_radiation_monochromator graphite
_diffrn_radiation_source 'fine-focus sealed tube'
_diffrn_radiation_type MoK\a
_diffrn_radiation_wavelength 0.71073
_diffrn_reflns_av_R_equivalents 0.0524
_diffrn_reflns_av_sigmaI/netI 0.0658
_diffrn_reflns_limit_h_max 12
_diffrn_reflns_limit_h_min -12
_diffrn_reflns_limit_k_max 14
_diffrn_reflns_limit_k_min -14
_diffrn_reflns_limit_l_max 20
_diffrn_reflns_limit_l_min -20
_diffrn_reflns_number 20040
_diffrn_reflns_theta_full 27.50
_diffrn_reflns_theta_max 27.50
_diffrn_reflns_theta_min 1.92
_exptl_absorpt_coefficient_mu 0.862
_exptl_absorpt_correction_T_max 0.9188
_exptl_absorpt_correction_T_min 0.7355
_exptl_absorpt_correction_type 'Sadabs, (Sheldrick 2001)'
_exptl_crystal_colour 'DARK BLUE'
_exptl_crystal_density_diffrn 1.508
_exptl_crystal_density_meas 0
_exptl_crystal_density_method 'not measured'
_exptl_crystal_description BLOCK
_exptl_crystal_F_000 744
_exptl_crystal_size_max 0.38
_exptl_crystal_size_mid 0.38
_exptl_crystal_size_min 0.10
_refine_diff_density_max 1.001
_refine_diff_density_min -0.475
_refine_diff_density_rms 0.103
_refine_ls_extinction_method none
_refine_ls_goodness_of_fit_ref 1.133
_refine_ls_hydrogen_treatment mixed
_refine_ls_matrix_type full
_refine_ls_number_parameters 411
_refine_ls_number_reflns 7288
_refine_ls_number_restraints 0
_refine_ls_restrained_S_all 1.133
_refine_ls_R_factor_all 0.0947
_refine_ls_R_factor_gt 0.0701
_refine_ls_shift/su_max 0.001
_refine_ls_shift/su_mean 0.000
_refine_ls_structure_factor_coef Fsqd
_refine_ls_weighting_details 'calc w=1/[\s^2^(Fo^2^)+(0.0764P)^2^+0.0000P] where P=(Fo^2^+2Fc^2^)/3'
_refine_ls_weighting_scheme calc
_refine_ls_wR_factor_gt 0.1474
_refine_ls_wR_factor_ref 0.1572
_reflns_number_gt 5577
_reflns_number_total 7288
_reflns_threshold_expression >2sigma(I)
_cod_data_source_file ic048287esi20050415_071032_2.cif
_cod_data_source_block 4016
_cod_depositor_comments
;
The following automatic conversions were performed:
'_symmetry_cell_setting' value 'Triclinic' changed to 'triclinic'
according to '/home/saulius/struct/CIF-dictionaries/cif_core.dic'
dictionary named 'cif_core.dic' version 2.4.1 from 2010-06-29.

Automatic conversion script
Id: cif_fix_enum 1527 2010-12-29 10:47:43Z saulius 
;
_cod_original_cell_volume 1615.7(4)
_cod_database_code 4309238

loop_
_symmetry_equiv_pos_as_xyz
'x, y, z'
'-x, -y, -z'

loop_
_atom_site_label
_atom_site_type_symbol
_atom_site_fract_x
_atom_site_fract_y
_atom_site_fract_z
_atom_site_U_iso_or_equiv
_atom_site_adp_type
_atom_site_occupancy
_atom_site_symmetry_multiplicity
_atom_site_calc_flag
_atom_site_refinement_flags
_atom_site_disorder_assembly
_atom_site_disorder_group
Cr1 Cr 0.46687(6) 0.75067(5) 0.81260(4) 0.02366(16) Uani 1 1 d . . .
Cr2 Cr 0.75145(6) 0.79570(5) 0.92388(3) 0.02233(16) Uani 1 1 d . . .
S1 S 0.47715(10) 0.95720(9) 0.74452(7) 0.0323(2) Uani 1 1 d . . .
S2 S 0.88346(11) 0.60994(10) 0.86586(6) 0.0341(3) Uani 1 1 d . . .
O1 O 0.5583(3) 0.7658(3) 0.91325(18) 0.0296(6) Uani 1 1 d . . .
H1 H 0.530(5) 0.743(4) 0.953(3) 0.035(14) Uiso 1 1 d . . .
N1 N 0.6619(3) 0.6663(3) 0.75293(19) 0.0267(7) Uani 1 1 d . . .
N2 N 0.6487(4) 0.6398(3) 0.6734(2) 0.0362(8) Uani 1 1 d . . .
N3 N 0.7679(4) 0.5692(3) 0.6462(2) 0.0381(8) Uani 1 1 d . . .
N4 N 0.8622(3) 0.5482(3) 0.70940(19) 0.0282(7) Uani 1 1 d . . .
N5 N 0.7496(3) 0.9161(3) 0.81245(19) 0.0273(7) Uani 1 1 d . . .
N6 N 0.8741(3) 0.9652(3) 0.7935(2) 0.0348(8) Uani 1 1 d . . .
N7 N 0.8599(4) 1.0458(3) 0.7275(2) 0.0363(8) Uani 1 1 d . . .
N8 N 0.7234(3) 1.0518(3) 0.70083(19) 0.0274(7) Uani 1 1 d . . .
C1 C 0.7972(4) 0.6086(3) 0.7758(2) 0.0242(8) Uani 1 1 d . . .
C2 C 1.0044(4) 0.4653(4) 0.6995(2) 0.0298(9) Uani 1 1 d . . .
C3 C 1.1059(5) 0.5005(5) 0.6402(4) 0.0612(15) Uani 1 1 d . . .
H3 H 1.0856 0.5780 0.6061 0.073 Uiso 1 1 calc R . .
C4 C 1.2417(6) 0.4169(5) 0.6317(5) 0.079(2) Uani 1 1 d . . .
H4 H 1.3125 0.4398 0.5916 0.095 Uiso 1 1 calc R . .
C5 C 1.2723(5) 0.3043(5) 0.6800(4) 0.0576(14) Uani 1 1 d . . .
H5 H 1.3631 0.2499 0.6730 0.069 Uiso 1 1 calc R . .
C6 C 1.1687(5) 0.2696(5) 0.7400(3) 0.0517(13) Uani 1 1 d . . .
H6 H 1.1897 0.1919 0.7737 0.062 Uiso 1 1 calc R . .
C7 C 1.0336(5) 0.3502(4) 0.7501(3) 0.0429(11) Uani 1 1 d . . .
H7 H 0.9632 0.3273 0.7905 0.051 Uiso 1 1 calc R . .
C8 C 0.6543(4) 0.9723(3) 0.7536(2) 0.0261(8) Uani 1 1 d . . .
C9 C 0.6750(4) 1.1383(4) 0.6280(2) 0.0277(8) Uani 1 1 d . . .
C10 C 0.6171(5) 1.0954(4) 0.5629(3) 0.0416(11) Uani 1 1 d . . .
H10 H 0.6091 1.0108 0.5657 0.050 Uiso 1 1 calc R . .
C11 C 0.5715(5) 1.1821(5) 0.4932(3) 0.0471(12) Uani 1 1 d . . .
H11 H 0.5305 1.1556 0.4496 0.056 Uiso 1 1 calc R . .
C12 C 0.5860(5) 1.3055(4) 0.4883(3) 0.0416(11) Uani 1 1 d . . .
H12 H 0.5561 1.3623 0.4412 0.050 Uiso 1 1 calc R . .
C13 C 0.6452(5) 1.3461(4) 0.5532(3) 0.0396(10) Uani 1 1 d . . .
H13 H 0.6555 1.4302 0.5496 0.047 Uiso 1 1 calc R . .
C14 C 0.6894(5) 1.2621(4) 0.6237(3) 0.0352(9) Uani 1 1 d . . .
H14 H 0.7285 1.2896 0.6678 0.042 Uiso 1 1 calc R . .
C17 C 0.2831(5) 0.7196(5) 0.7432(3) 0.0500(13) Uani 1 1 d . . .
H17 H 0.2712 0.7408 0.6824 0.060 Uiso 1 1 calc R . .
C18 C 0.2238(4) 0.7988(4) 0.8060(3) 0.0444(11) Uani 1 1 d . . .
H18 H 0.1631 0.8847 0.7967 0.053 Uiso 1 1 calc R . .
C19 C 0.2575(4) 0.7297(5) 0.8844(3) 0.0461(12) Uani 1 1 d . . .
H19 H 0.2240 0.7583 0.9397 0.055 Uiso 1 1 calc R . .
C20 C 0.3380(5) 0.6092(5) 0.8698(3) 0.0495(13) Uani 1 1 d . . .
H20 H 0.3704 0.5386 0.9135 0.059 Uiso 1 1 calc R . .
C21 C 0.3524(5) 0.6027(5) 0.7832(4) 0.0540(14) Uani 1 1 d . . .
H21 H 0.3976 0.5272 0.7553 0.065 Uiso 1 1 calc R . .
C22 C 0.7712(6) 0.7438(5) 1.0607(3) 0.0547(14) Uani 1 1 d . . .
H22 H 0.7402 0.6707 1.0944 0.066 Uiso 1 1 calc R . .
C23 C 0.6867(5) 0.8668(5) 1.0487(3) 0.0496(13) Uani 1 1 d . . .
H23 H 0.5861 0.8949 1.0719 0.059 Uiso 1 1 calc R . .
C24 C 0.7730(5) 0.9436(4) 1.0029(3) 0.0437(11) Uani 1 1 d . . .
H24 H 0.7439 1.0357 0.9878 0.052 Uiso 1 1 calc R . .
C25 C 0.9140(5) 0.8685(4) 0.9871(3) 0.0390(10) Uani 1 1 d . . .
H25 H 0.9992 0.8994 0.9592 0.047 Uiso 1 1 calc R . .
C26 C 0.9131(5) 0.7454(4) 1.0236(3) 0.0415(11) Uani 1 1 d . . .
H26 H 0.9975 0.6738 1.0264 0.050 Uiso 1 1 calc R . .
B1 B 0.3491(5) 0.7068(4) 0.1255(3) 0.0350(10) Uani 1 1 d . . .
F1 F 0.2131(3) 0.7524(4) 0.0934(2) 0.0766(10) Uani 1 1 d . . .
F2 F 0.3397(3) 0.6156(3) 0.19202(17) 0.0591(8) Uani 1 1 d . . .
F3 F 0.4470(3) 0.6548(2) 0.06070(15) 0.0489(7) Uani 1 1 d . . .
F4 F 0.3987(4) 0.8053(3) 0.1507(2) 0.0713(9) Uani 1 1 d . . .
N1S N 0.9533(15) 0.8353(8) 0.5984(6) 0.215(6) Uani 1 1 d . . .
C1S C 0.9317(11) 0.8422(8) 0.5318(7) 0.114(3) Uani 1 1 d . . .
C2S C 0.9021(11) 0.8543(12) 0.4471(6) 0.161(5) Uani 1 1 d . . .
H2SA H 0.8902 0.9419 0.4238 0.241 Uiso 1 1 calc R . .
H2SB H 0.8136 0.8252 0.4422 0.241 Uiso 1 1 calc R . .
H2SC H 0.9821 0.8040 0.4167 0.241 Uiso 1 1 calc R . .

loop_
_atom_site_aniso_label
_atom_site_aniso_U_11
_atom_site_aniso_U_22
_atom_site_aniso_U_33
_atom_site_aniso_U_23
_atom_site_aniso_U_13
_atom_site_aniso_U_12
Cr1 0.0126(3) 0.0284(3) 0.0285(3) -0.0030(2) -0.0043(2) -0.0001(2)
Cr2 0.0172(3) 0.0249(3) 0.0244(3) -0.0038(2) -0.0046(2) -0.0013(2)
S1 0.0186(5) 0.0310(5) 0.0432(6) 0.0058(4) -0.0088(4) 0.0007(4)
S2 0.0264(5) 0.0352(5) 0.0377(6) -0.0127(4) -0.0152(4) 0.0104(4)
O1 0.0214(14) 0.0432(17) 0.0251(15) -0.0023(13) -0.0027(12) -0.0087(12)
N1 0.0190(16) 0.0312(17) 0.0285(16) -0.0064(13) -0.0096(12) 0.0030(13)
N2 0.0266(18) 0.048(2) 0.0304(18) -0.0100(16) -0.0066(14) 0.0044(16)
N3 0.0292(19) 0.051(2) 0.0319(19) -0.0127(16) -0.0070(15) 0.0033(16)
N4 0.0208(16) 0.0312(17) 0.0301(17) -0.0066(13) -0.0038(13) 0.0028(13)
N5 0.0170(16) 0.0317(17) 0.0302(17) 0.0006(13) -0.0022(12) -0.0007(13)
N6 0.0190(17) 0.043(2) 0.0393(19) 0.0031(16) -0.0015(14) -0.0053(15)
N7 0.0248(18) 0.044(2) 0.037(2) 0.0045(16) -0.0031(14) -0.0055(15)
N8 0.0193(16) 0.0303(17) 0.0299(17) 0.0019(13) -0.0023(13) -0.0020(13)
C1 0.0203(18) 0.0226(18) 0.0285(19) -0.0064(15) -0.0034(14) 0.0010(14)
C2 0.0205(19) 0.032(2) 0.036(2) -0.0136(17) -0.0020(16) 0.0012(16)
C3 0.043(3) 0.037(3) 0.090(4) 0.006(3) 0.027(3) 0.000(2)
C4 0.040(3) 0.053(3) 0.132(6) -0.011(4) 0.043(3) -0.001(3)
C5 0.030(3) 0.046(3) 0.091(4) -0.025(3) -0.003(3) 0.015(2)
C6 0.050(3) 0.050(3) 0.041(3) -0.005(2) -0.011(2) 0.023(2)
C7 0.040(3) 0.052(3) 0.027(2) -0.0003(19) -0.0034(18) 0.011(2)
C8 0.0228(19) 0.0220(18) 0.031(2) -0.0059(15) 0.0002(15) 0.0019(15)
C9 0.024(2) 0.032(2) 0.0240(19) 0.0001(15) 0.0006(15) 0.0001(16)
C10 0.058(3) 0.037(2) 0.034(2) -0.0041(18) -0.004(2) -0.018(2)
C11 0.062(3) 0.055(3) 0.030(2) -0.001(2) -0.015(2) -0.023(2)
C12 0.044(3) 0.046(3) 0.030(2) 0.0051(19) -0.0089(19) -0.004(2)
C13 0.053(3) 0.027(2) 0.037(2) -0.0010(18) -0.004(2) -0.0065(19)
C14 0.039(2) 0.034(2) 0.033(2) -0.0030(17) -0.0080(18) -0.0088(19)
C17 0.027(2) 0.087(4) 0.043(3) -0.006(3) -0.0117(19) -0.022(2)
C18 0.013(2) 0.048(3) 0.069(3) 0.001(2) -0.0075(19) -0.0015(18)
C19 0.019(2) 0.079(4) 0.042(3) -0.008(2) 0.0015(18) -0.016(2)
C20 0.033(3) 0.049(3) 0.068(3) 0.017(2) -0.015(2) -0.021(2)
C21 0.028(2) 0.052(3) 0.090(4) -0.030(3) -0.003(2) -0.013(2)
C22 0.081(4) 0.069(3) 0.028(2) 0.007(2) -0.022(2) -0.048(3)
C23 0.031(2) 0.091(4) 0.033(2) -0.031(2) 0.0022(19) -0.012(3)
C24 0.050(3) 0.036(2) 0.047(3) -0.016(2) -0.018(2) -0.001(2)
C25 0.030(2) 0.056(3) 0.038(2) -0.015(2) -0.0066(18) -0.017(2)
C26 0.040(3) 0.042(2) 0.044(3) -0.009(2) -0.023(2) 0.001(2)
B1 0.035(3) 0.033(2) 0.035(3) -0.001(2) 0.002(2) -0.007(2)
F1 0.0424(18) 0.112(3) 0.065(2) 0.0053(19) -0.0102(15) 0.0001(18)
F2 0.077(2) 0.0508(17) 0.0440(16) 0.0059(13) 0.0088(14) -0.0131(15)
F3 0.0524(17) 0.0492(16) 0.0399(14) -0.0044(12) 0.0108(12) -0.0052(13)
F4 0.073(2) 0.0599(19) 0.090(2) -0.0304(17) 0.0215(17) -0.0298(17)
N1S 0.370(17) 0.098(6) 0.135(8) -0.039(6) -0.084(10) 0.085(8)
C1S 0.140(8) 0.089(6) 0.112(7) -0.055(5) -0.021(6) 0.014(5)
C2S 0.128(8) 0.277(14) 0.110(8) -0.100(9) 0.024(6) -0.081(9)

loop_
_atom_type_symbol
_atom_type_description
_atom_type_scat_dispersion_real
_atom_type_scat_dispersion_imag
_atom_type_scat_source
C C 0.0033 0.0016 'International Tables Vol C Tables 4.2.6.8 and 6.1.1.4'
H H 0.0000 0.0000 'International Tables Vol C Tables 4.2.6.8 and 6.1.1.4'
B B 0.0013 0.0007 'International Tables Vol C Tables 4.2.6.8 and 6.1.1.4'
N N 0.0061 0.0033 'International Tables Vol C Tables 4.2.6.8 and 6.1.1.4'
O O 0.0106 0.0060 'International Tables Vol C Tables 4.2.6.8 and 6.1.1.4'
F F 0.0171 0.0103 'International Tables Vol C Tables 4.2.6.8 and 6.1.1.4'
S S 0.1246 0.1234 'International Tables Vol C Tables 4.2.6.8 and 6.1.1.4'
Cr Cr 0.3209 0.6236 'International Tables Vol C Tables 4.2.6.8 and 6.1.1.4'

loop_
_geom_angle_atom_site_label_1
_geom_angle_atom_site_label_2
_geom_angle_atom_site_label_3
_geom_angle
_geom_angle_site_symmetry_1
_geom_angle_site_symmetry_3
_geom_angle_publ_flag
O1 Cr1 N1 93.69(12) . . ?
O1 Cr1 C20 97.34(16) . . ?
N1 Cr1 C20 111.94(17) . . ?
O1 Cr1 C19 92.59(15) . . ?
N1 Cr1 C19 148.69(17) . . ?
C20 Cr1 C19 36.77(18) . . ?
O1 Cr1 C18 121.35(16) . . ?
N1 Cr1 C18 144.38(15) . . ?
C20 Cr1 C18 61.17(17) . . ?
C19 Cr1 C18 36.59(16) . . ?
O1 Cr1 C21 130.81(18) . . ?
N1 Cr1 C21 92.31(16) . . ?
C20 Cr1 C21 36.53(19) . . ?
C19 Cr1 C21 61.05(18) . . ?
C18 Cr1 C21 60.99(18) . . ?
O1 Cr1 C17 153.60(16) . . ?
N1 Cr1 C17 107.92(16) . . ?
C20 Cr1 C17 60.96(18) . . ?
C19 Cr1 C17 61.08(17) . . ?
C18 Cr1 C17 36.71(18) . . ?
C21 Cr1 C17 36.35(18) . . ?
O1 Cr1 S1 96.30(10) . . ?
N1 Cr1 S1 93.53(9) . . ?
C20 Cr1 S1 150.11(13) . . ?
C19 Cr1 S1 116.20(14) . . ?
C18 Cr1 S1 89.05(12) . . ?
C21 Cr1 S1 131.97(15) . . ?
C17 Cr1 S1 97.29(14) . . ?
O1 Cr2 N5 93.81(12) . . ?
O1 Cr2 C22 100.20(16) . . ?
N5 Cr2 C22 154.69(16) . . ?
O1 Cr2 C24 118.38(15) . . ?
N5 Cr2 C24 93.87(15) . . ?
C22 Cr2 C24 60.93(18) . . ?
O1 Cr2 C23 92.24(15) . . ?
N5 Cr2 C23 122.45(18) . . ?
C22 Cr2 C23 36.7(2) . . ?
C24 Cr2 C23 36.19(18) . . ?
O1 Cr2 C25 153.25(15) . . ?
N5 Cr2 C25 97.83(15) . . ?
C22 Cr2 C25 61.18(17) . . ?
C24 Cr2 C25 37.05(16) . . ?
C23 Cr2 C25 61.22(17) . . ?
O1 Cr2 C26 135.26(16) . . ?
N5 Cr2 C26 130.51(16) . . ?
C22 Cr2 C26 37.06(18) . . ?
C24 Cr2 C26 61.07(16) . . ?
C23 Cr2 C26 61.39(17) . . ?
C25 Cr2 C26 36.22(16) . . ?
O1 Cr2 S2 96.33(9) . . ?
N5 Cr2 S2 96.03(9) . . ?
C22 Cr2 S2 103.18(16) . . ?
C24 Cr2 S2 143.10(12) . . ?
C23 Cr2 S2 139.90(15) . . ?
C25 Cr2 S2 106.23(12) . . ?
C26 Cr2 S2 85.96(12) . . ?
C8 S1 Cr1 104.66(13) . . ?
C1 S2 Cr2 104.35(12) . . ?
Cr2 O1 Cr1 128.94(16) . . ?
C1 N1 N2 107.8(3) . . ?
C1 N1 Cr1 136.7(2) . . ?
N2 N1 Cr1 114.3(2) . . ?
N3 N2 N1 110.5(3) . . ?
N2 N3 N4 106.4(3) . . ?
C1 N4 N3 109.8(3) . . ?
C1 N4 C2 130.4(3) . . ?
N3 N4 C2 119.6(3) . . ?
C8 N5 N6 107.0(3) . . ?
C8 N5 Cr2 138.1(3) . . ?
N6 N5 Cr2 114.5(2) . . ?
N7 N6 N5 110.7(3) . . ?
N6 N7 N8 106.7(3) . . ?
C8 N8 N7 109.7(3) . . ?
C8 N8 C9 131.1(3) . . ?
N7 N8 C9 119.1(3) . . ?
N1 C1 N4 105.6(3) . . ?
N1 C1 S2 130.7(3) . . ?
N4 C1 S2 123.7(3) . . ?
C3 C2 C7 121.3(4) . . ?
C3 C2 N4 119.8(4) . . ?
C7 C2 N4 119.0(4) . . ?
C2 C3 C4 118.1(5) . . ?
C5 C4 C3 121.6(5) . . ?
C4 C5 C6 119.8(4) . . ?
C5 C6 C7 120.0(4) . . ?
C2 C7 C6 119.2(4) . . ?
N5 C8 N8 105.9(3) . . ?
N5 C8 S1 129.9(3) . . ?
N8 C8 S1 124.1(3) . . ?
C14 C9 C10 121.2(4) . . ?
C14 C9 N8 118.8(3) . . ?
C10 C9 N8 120.0(3) . . ?
C9 C10 C11 118.3(4) . . ?
C12 C11 C10 120.8(4) . . ?
C11 C12 C13 120.0(4) . . ?
C12 C13 C14 120.3(4) . . ?
C9 C14 C13 119.3(4) . . ?
C21 C17 C18 108.0(4) . . ?
C21 C17 Cr1 71.7(2) . . ?
C18 C17 Cr1 71.5(2) . . ?
C19 C18 C17 107.8(4) . . ?
C19 C18 Cr1 71.4(2) . . ?
C17 C18 Cr1 71.8(2) . . ?
C20 C19 C18 107.8(4) . . ?
C20 C19 Cr1 71.1(3) . . ?
C18 C19 Cr1 72.0(2) . . ?
C21 C20 C19 108.4(4) . . ?
C21 C20 Cr1 72.6(3) . . ?
C19 C20 Cr1 72.1(3) . . ?
C20 C21 C17 108.1(4) . . ?
C20 C21 Cr1 70.8(3) . . ?
C17 C21 Cr1 72.0(3) . . ?
C23 C22 C26 108.4(4) . . ?
C23 C22 Cr2 72.5(2) . . ?
C26 C22 Cr2 72.6(2) . . ?
C24 C23 C22 107.8(4) . . ?
C24 C23 Cr2 71.8(2) . . ?
C22 C23 Cr2 70.8(3) . . ?
C23 C24 C25 108.4(4) . . ?
C23 C24 Cr2 72.0(3) . . ?
C25 C24 Cr2 71.7(2) . . ?
C26 C25 C24 107.8(4) . . ?
C26 C25 Cr2 72.0(2) . . ?
C24 C25 Cr2 71.2(2) . . ?
C25 C26 C22 107.5(4) . . ?
C25 C26 Cr2 71.8(2) . . ?
C22 C26 Cr2 70.3(2) . . ?
F2 B1 F4 110.2(4) . . ?
F2 B1 F1 109.9(4) . . ?
F4 B1 F1 109.3(4) . . ?
F2 B1 F3 110.1(4) . . ?
F4 B1 F3 108.9(4) . . ?
F1 B1 F3 108.4(4) . . ?
N1S C1S C2S 178.5(11) . . ?

loop_
_geom_bond_atom_site_label_1
_geom_bond_atom_site_label_2
_geom_bond_distance
_geom_bond_site_symmetry_2
_geom_bond_publ_flag
Cr1 O1 1.950(3) . ?
Cr1 N1 2.090(3) . ?
Cr1 C20 2.230(4) . ?
Cr1 C19 2.244(4) . ?
Cr1 C18 2.252(4) . ?
Cr1 C21 2.253(5) . ?
Cr1 C17 2.257(4) . ?
Cr1 S1 2.3978(12) . ?
Cr2 O1 1.949(3) . ?
Cr2 N5 2.085(3) . ?
Cr2 C22 2.223(4) . ?
Cr2 C24 2.243(4) . ?
Cr2 C23 2.245(4) . ?
Cr2 C25 2.250(4) . ?
Cr2 C26 2.253(4) . ?
Cr2 S2 2.4031(11) . ?
S1 C8 1.739(4) . ?
S2 C1 1.734(4) . ?
N1 C1 1.358(4) . ?
N1 N2 1.376(4) . ?
N2 N3 1.298(5) . ?
N3 N4 1.379(4) . ?
N4 C1 1.365(5) . ?
N4 C2 1.459(5) . ?
N5 C8 1.361(5) . ?
N5 N6 1.390(4) . ?
N6 N7 1.288(4) . ?
N7 N8 1.382(4) . ?
N8 C8 1.364(5) . ?
N8 C9 1.451(5) . ?
C2 C3 1.374(6) . ?
C2 C7 1.395(6) . ?
C3 C4 1.414(7) . ?
C4 C5 1.358(8) . ?
C5 C6 1.391(7) . ?
C6 C7 1.397(6) . ?
C9 C14 1.383(5) . ?
C9 C10 1.405(6) . ?
C10 C11 1.407(6) . ?
C11 C12 1.379(6) . ?
C12 C13 1.395(6) . ?
C13 C14 1.400(6) . ?
C17 C21 1.407(7) . ?
C17 C18 1.420(7) . ?
C18 C19 1.411(6) . ?
C19 C20 1.411(7) . ?
C20 C21 1.405(7) . ?
C22 C23 1.408(7) . ?
C22 C26 1.423(7) . ?
C23 C24 1.394(7) . ?
C24 C25 1.428(6) . ?
C25 C26 1.400(6) . ?
B1 F2 1.378(5) . ?
B1 F4 1.385(6) . ?
B1 F1 1.394(6) . ?
B1 F3 1.426(5) . ?
N1S C1S 1.103(10) . ?
C1S C2S 1.405(12) . ?
